data_4346090
loop_
_publ_author_name
'Cortese, Anthony J.'
'Wilkins, Branford'
'Smith, Mark D.'
'Yeon, Jeongho'
'Morrison, Gregory'
'Tran, T. Thao'
'Halasyamani, P. Shiv'
'zur Loye, Hans-Conrad'

_publ_section_title
;
 Crystal growth of four oxovanadium(IV) tartrates prepared via a mild
 two-step hydrothermal method: observation of spin-dimer behavior and
 second harmonic generation.
;
_journal_issue 8
_journal_name_full 'Inorganic chemistry'
_journal_page_first 4011
_journal_page_last 4020
_journal_paper_doi 10.1021/acs.inorgchem.5b00275
_journal_volume 54
_journal_year 2015
_chemical_absolute_configuration ad
_chemical_formula_moiety 'C8 H12 Cs2 O17 V2, H2 O'
_chemical_formula_sum 'C8 H14 Cs2 O18 V2'
_chemical_formula_weight 765.89
_space_group_crystal_system orthorhombic
_space_group_IT_number 19
_space_group_name_Hall 'P 2ac 2ab'
_space_group_name_H-M_alt 'P 21 21 21'
_atom_sites_solution_hydrogens geom
_atom_sites_solution_primary direct
_atom_sites_solution_secondary difmap
_audit_creation_date 2013-08-01
_audit_creation_method
;
  Olex2 1.2
  (compiled Apr 23 2013 17:59:47, GUI svn.r4466)
;
_cell_angle_alpha 90.00
_cell_angle_beta 90.00
_cell_angle_gamma 90.00
_cell_formula_units_Z 4
_cell_length_a 8.0320(6)
_cell_length_b 10.4016(8)
_cell_length_c 23.3623(17)
_cell_measurement_reflns_used 9541
_cell_measurement_temperature 100(2)
_cell_measurement_theta_max 27.65
_cell_measurement_theta_min 2.62
_cell_volume 1951.8(3)
_computing_cell_refinement 'SAINT v6.45A (Bruker, 2003)'
_computing_data_reduction 'SAINT v6.45A (Bruker, 2003)'
_computing_molecular_graphics
;
O. V. Dolomanov, L. J. Bourhis, R. J. Gildea, J. A. K. Howard and H. Puschmann,
OLEX2: a complete structure solution, refinement and analysis program.
J. Appl. Cryst. (2009). 42, 339-341.
;
_computing_publication_material
;
O. V. Dolomanov, L. J. Bourhis, R. J. Gildea, J. A. K. Howard and H. Puschmann,
OLEX2: a complete structure solution, refinement and analysis program.
J. Appl. Cryst. (2009). 42, 339-341.
;
_computing_structure_refinement
;
SHELXL, G.M. Sheldrick, Acta Cryst.
(2008). A64, 112-122
;
_computing_structure_solution
;
SHELXS, G.M. Sheldrick, Acta Cryst.
(2008). A64, 112-122
;
_diffrn_ambient_temperature 100(2)
_diffrn_measured_fraction_theta_full 1.000
_diffrn_measured_fraction_theta_max 1.000
_diffrn_measurement_device_type 'CCD area detector'
_diffrn_measurement_method 'phi and omega scans'
_diffrn_radiation_monochromator graphite
_diffrn_radiation_type MoK\a
_diffrn_radiation_wavelength 0.71073
_diffrn_reflns_av_R_equivalents 0.0437
_diffrn_reflns_av_unetI/netI 0.0289
_diffrn_reflns_limit_h_max 10
_diffrn_reflns_limit_h_min -10
_diffrn_reflns_limit_k_max 13
_diffrn_reflns_limit_k_min -13
_diffrn_reflns_limit_l_max 30
_diffrn_reflns_limit_l_min -30
_diffrn_reflns_number 29398
_diffrn_reflns_theta_full 27.68
_diffrn_reflns_theta_max 27.68
_diffrn_reflns_theta_min 1.74
_diffrn_source 'fine-focus sealed tube'
_diffrn_source_current 35.0
_diffrn_source_power 1.575
_diffrn_source_target Mo
_diffrn_source_voltage 45.0
_exptl_absorpt_coefficient_mu 4.723
_exptl_absorpt_correction_T_max 1
_exptl_absorpt_correction_T_min 0.821249
_exptl_absorpt_correction_type multi-scan
_exptl_absorpt_process_details
;
SADABS v.2.10 (Bruker,2003) was used for absorption correction.
R(int) was 0.0558 before and 0.0445 after correction.
The Ratio of minimum to maximum transmission is 0.8212.
The \l/2 correction factor is 0.0015.
;
_exptl_crystal_colour violet
_exptl_crystal_colour_primary violet
_exptl_crystal_density_diffrn 2.606
_exptl_crystal_density_method 'not measured'
_exptl_crystal_description 'rectangular plate'
_exptl_crystal_F_000 1448
_exptl_crystal_size_max 0.1
_exptl_crystal_size_mid 0.08
_exptl_crystal_size_min 0.05
_refine_diff_density_max 1.002
_refine_diff_density_min -0.423
_refine_diff_density_rms 0.105
_refine_ls_abs_structure_details 'Flack H D (1983), Acta Cryst. A39, 876-881'
_refine_ls_abs_structure_Flack 0.015(14)
_refine_ls_extinction_method none
_refine_ls_goodness_of_fit_ref 1.060
_refine_ls_hydrogen_treatment mixed
_refine_ls_matrix_type full
_refine_ls_number_parameters 311
_refine_ls_number_reflns 4570
_refine_ls_number_restraints 11
_refine_ls_restrained_S_all 1.061
_refine_ls_R_factor_all 0.0223
_refine_ls_R_factor_gt 0.0210
_refine_ls_shift/su_max 0.001
_refine_ls_shift/su_mean 0.000
_refine_ls_structure_factor_coef Fsqd
_refine_ls_weighting_details 'calc w=1/[\s^2^(Fo^2^)+(0.0245P)^2^+0.0000P] where P=(Fo^2^+2Fc^2^)/3'
_refine_ls_weighting_scheme calc
_refine_ls_wR_factor_gt 0.0478
_refine_ls_wR_factor_ref 0.0487
_reflns_number_gt 4405
_reflns_number_total 4570
_reflns_threshold_expression >2sigma(I)
_cod_data_source_file ic5b00275_si_002.cif
_cod_data_source_block ac1099as
_cod_database_code 4346090
_olex2_refinement_description
;
1. Fixed Uiso
 At 1.2 times of:
  All C(H) groups
2. Restrained distances
 O17-H17A = O17-H17B = O13-H13A = O13-H13B = O18-H18A = O18-H18B = O15-H15B =
 O15-H15A
 0.84 with sigma of 0.02
 O3-H3A = O4-H4A
 0.84 with sigma of 0.02
 H15B-H15A
 1.3 with sigma of 0.02
3.a Ternary CH refined with riding coordinates:
 C2(H2), C3(H3), C6(H6), C7(H7)
;

loop_
_space_group_symop_id
_space_group_symop_operation_xyz
1 'x, y, z'
2 '-x+1/2, -y, z+1/2'
3 'x+1/2, -y+1/2, -z'
4 '-x, y+1/2, -z+1/2'

loop_
_atom_site_label
_atom_site_type_symbol
_atom_site_fract_x
_atom_site_fract_y
_atom_site_fract_z
_atom_site_U_iso_or_equiv
_atom_site_adp_type
_atom_site_occupancy
_atom_site_symmetry_multiplicity
_atom_site_calc_flag
_atom_site_refinement_flags
Cs1 Cs 0.90343(2) 0.61654(2) 0.127336(9) 0.01196(5) Uani 1 1 d .
Cs2 Cs 0.36205(2) 0.39274(2) 0.123372(10) 0.01404(5) Uani 1 1 d .
V1 V 0.59671(7) 0.54043(6) 0.26350(2) 0.00891(12) Uani 1 1 d .
V2 V 0.30998(7) 0.49261(5) 0.46878(3) 0.00956(12) Uani 1 1 d .
O1 O 0.3617(3) 0.5621(2) 0.23559(10) 0.0115(5) Uani 1 1 d .
O2 O 0.1083(3) 0.6446(2) 0.24400(11) 0.0156(5) Uani 1 1 d .
O3 O 0.4650(3) 0.6463(2) 0.33538(11) 0.0106(5) Uani 1 1 d D
H3A H 0.476(7) 0.589(4) 0.3605(19) 0.07(2) Uiso 1 1 d D
O4 O 0.1904(3) 0.5283(2) 0.38477(10) 0.0098(5) Uani 1 1 d D
H4A H 0.098(3) 0.497(4) 0.379(2) 0.036(14) Uiso 1 1 d D
O5 O 0.2910(3) 0.6848(2) 0.46267(10) 0.0129(5) Uani 1 1 d .
O6 O 0.2250(4) 0.8611(2) 0.41452(11) 0.0208(6) Uani 1 1 d .
O7 O 0.7957(3) 0.5318(2) 0.31386(10) 0.0118(5) Uani 1 1 d .
O8 O 0.9322(3) 0.3922(2) 0.36974(10) 0.0136(5) Uani 1 1 d .
O9 O 0.5292(3) 0.3926(2) 0.30942(10) 0.0107(5) Uani 1 1 d .
O10 O 0.5164(3) 0.4915(2) 0.42337(11) 0.0101(5) Uani 1 1 d .
O11 O 0.3073(3) 0.3084(2) 0.44569(10) 0.0119(5) Uani 1 1 d .
O12 O 0.4717(3) 0.1509(2) 0.41513(11) 0.0126(5) Uani 1 1 d .
O13 O 0.6518(3) 0.7259(2) 0.24176(11) 0.0142(5) Uani 1 1 d D
H13A H 0.733(4) 0.762(4) 0.2557(19) 0.043(16) Uiso 1 1 d D
H13B H 0.595(5) 0.780(4) 0.226(2) 0.046(16) Uiso 1 1 d D
O14 O 0.6634(3) 0.4773(2) 0.20511(10) 0.0142(5) Uani 1 1 d .
O15 O 0.0598(3) 0.4862(3) 0.49053(12) 0.0171(6) Uani 1 1 d D
H15A H 0.029(5) 0.443(3) 0.5163(13) 0.023(13) Uiso 1 1 d D
H15B H -0.013(4) 0.528(4) 0.4763(17) 0.031(14) Uiso 1 1 d D
O16 O 0.3718(3) 0.4848(2) 0.53413(11) 0.0165(6) Uani 1 1 d .
O17 O 0.0740(4) 0.3537(2) 0.22048(12) 0.0187(6) Uani 1 1 d D
H17A H 0.056(6) 0.428(2) 0.2344(18) 0.024(13) Uiso 1 1 d D
H17B H -0.006(4) 0.307(3) 0.2271(18) 0.016(11) Uiso 1 1 d D
O18 O 0.8118(3) 0.6347(3) 0.44818(11) 0.0157(5) Uani 1 1 d D
H18A H 0.719(3) 0.603(4) 0.4447(19) 0.030(13) Uiso 1 1 d D
H18B H 0.806(5) 0.683(3) 0.4761(12) 0.011(10) Uiso 1 1 d D
C1 C 0.2509(4) 0.6261(3) 0.26262(14) 0.0117(7) Uani 1 1 d .
C2 C 0.3008(4) 0.6851(3) 0.31952(14) 0.0106(7) Uani 1 1 d .
H2 H 0.3044 0.7803 0.3137 0.013 Uiso 1 1 calc R
C3 C 0.1795(4) 0.6602(3) 0.36847(15) 0.0100(7) Uani 1 1 d .
H3 H 0.0633 0.6816 0.3564 0.012 Uiso 1 1 calc R
C4 C 0.2319(4) 0.7443(3) 0.41876(15) 0.0125(7) Uani 1 1 d .
C5 C 0.8050(4) 0.4293(3) 0.34471(14) 0.0102(7) Uani 1 1 d .
C6 C 0.6446(4) 0.3518(3) 0.35065(14) 0.0097(7) Uani 1 1 d .
H6 H 0.6706 0.2591 0.3437 0.012 Uiso 1 1 calc R
C7 C 0.5781(4) 0.3663(3) 0.41252(14) 0.0093(7) Uani 1 1 d .
H7 H 0.6728 0.3502 0.4394 0.011 Uiso 1 1 calc R
C8 C 0.4445(4) 0.2660(3) 0.42445(15) 0.0097(7) Uani 1 1 d .

loop_
_atom_site_aniso_label
_atom_site_aniso_U_11
_atom_site_aniso_U_22
_atom_site_aniso_U_33
_atom_site_aniso_U_23
_atom_site_aniso_U_13
_atom_site_aniso_U_12
Cs1 0.01174(9) 0.01212(10) 0.01203(10) -0.00048(9) 0.00063(8) -0.00032(8)
Cs2 0.01616(10) 0.01292(10) 0.01303(11) 0.00157(9) -0.00208(9) 0.00145(8)
V1 0.0099(3) 0.0084(3) 0.0084(3) -0.0003(2) 0.0004(2) -0.0001(2)
V2 0.0105(3) 0.0106(3) 0.0076(3) 0.0002(2) -0.0002(2) 0.0014(2)
O1 0.0098(12) 0.0131(12) 0.0116(12) -0.0012(10) -0.0006(10) 0.0001(9)
O2 0.0128(12) 0.0221(14) 0.0121(13) -0.0030(10) -0.0020(10) 0.0017(10)
O3 0.0085(12) 0.0111(13) 0.0122(13) 0.0029(10) 0.0007(10) 0.0003(9)
O4 0.0101(11) 0.0092(11) 0.0103(13) 0.0013(9) -0.0009(10) -0.0018(9)
O5 0.0159(13) 0.0131(12) 0.0098(12) -0.0004(10) -0.0008(10) 0.0007(10)
O6 0.0343(16) 0.0103(13) 0.0177(14) -0.0012(10) 0.0024(12) 0.0018(11)
O7 0.0092(12) 0.0104(11) 0.0159(13) 0.0032(10) -0.0018(10) -0.0025(10)
O8 0.0095(10) 0.0139(11) 0.0174(13) 0.0013(11) -0.0028(10) -0.0008(10)
O9 0.0101(11) 0.0117(12) 0.0104(12) 0.0007(11) -0.0018(9) -0.0024(10)
O10 0.0112(12) 0.0084(12) 0.0107(13) -0.0008(10) -0.0003(9) 0.0015(9)
O11 0.0129(12) 0.0094(12) 0.0135(12) 0.0010(10) 0.0015(10) -0.0020(10)
O12 0.0151(13) 0.0090(12) 0.0136(14) 0.0004(10) 0.0009(10) 0.0005(9)
O13 0.0132(13) 0.0115(13) 0.0179(14) 0.0029(11) -0.0038(11) 0.0014(11)
O14 0.0171(12) 0.0140(12) 0.0113(13) 0.0003(10) 0.0027(10) 0.0018(11)
O15 0.0147(13) 0.0217(14) 0.0148(15) 0.0093(12) 0.0015(11) 0.0017(12)
O16 0.0165(14) 0.0205(13) 0.0125(13) 0.0008(11) -0.0006(10) 0.0032(11)
O17 0.0131(13) 0.0148(14) 0.0281(16) 0.0000(11) -0.0025(12) -0.0025(11)
O18 0.0145(13) 0.0184(15) 0.0143(13) -0.0034(11) -0.0022(11) 0.0001(11)
C1 0.0170(16) 0.0083(16) 0.0099(16) 0.0047(13) -0.0001(13) -0.0027(14)
C2 0.0096(16) 0.0126(17) 0.0097(17) 0.0000(13) -0.0009(13) 0.0004(14)
C3 0.0101(15) 0.0084(15) 0.0117(17) 0.0005(13) -0.0015(14) 0.0012(12)
C4 0.0109(16) 0.0143(18) 0.0123(18) 0.0008(14) 0.0038(14) 0.0005(14)
C5 0.0132(17) 0.0093(16) 0.0081(17) -0.0020(13) 0.0014(14) 0.0000(13)
C6 0.0106(16) 0.0089(16) 0.0097(17) -0.0005(12) 0.0014(13) 0.0013(12)
C7 0.0087(15) 0.0082(16) 0.0112(17) 0.0017(13) -0.0008(13) 0.0018(13)
C8 0.0118(16) 0.0089(16) 0.0084(17) 0.0028(13) -0.0002(13) -0.0005(13)

loop_
_atom_type_symbol
_atom_type_description
_atom_type_scat_dispersion_real
_atom_type_scat_dispersion_imag
_atom_type_scat_source
C C 0.0033 0.0016 'International Tables Vol C Tables 4.2.6.8 and 6.1.1.4'
H H 0.0000 0.0000 'International Tables Vol C Tables 4.2.6.8 and 6.1.1.4'
Cs Cs -0.3680 2.1192 'International Tables Vol C Tables 4.2.6.8 and 6.1.1.4'
O O 0.0106 0.0060 'International Tables Vol C Tables 4.2.6.8 and 6.1.1.4'
V V 0.3005 0.5294 'International Tables Vol C Tables 4.2.6.8 and 6.1.1.4'

loop_
_geom_angle_atom_site_label_1
_geom_angle_atom_site_label_2
_geom_angle_atom_site_label_3
_geom_angle
_geom_angle_site_symmetry_1
_geom_angle_site_symmetry_3
V1 Cs1 Cs2 114.904(10) . 1_655
O2 Cs1 Cs2 68.41(4) 1_655 1_655
O2 Cs1 V1 70.46(5) 1_655 .
O2 Cs1 O13 67.71(6) 1_655 .
O2 Cs1 O17 52.01(6) 1_655 1_655
O2 Cs1 C8 132.90(7) 1_655 4_655
O6 Cs1 Cs2 79.13(6) 4_645 1_655
O6 Cs1 V1 82.87(5) 4_645 .
O6 Cs1 O2 122.23(7) 4_645 1_655
O6 Cs1 O8 161.97(7) 4_645 4_755
O6 Cs1 O11 101.58(7) 4_645 4_655
O6 Cs1 O12 71.03(7) 4_645 4_655
O6 Cs1 O13 109.45(7) 4_645 .
O6 Cs1 O14 63.50(7) 4_645 .
O6 Cs1 O16 70.29(7) 4_645 2_664
O6 Cs1 O17 70.77(7) 4_645 1_655
O6 Cs1 C8 90.37(8) 4_645 4_655
O8 Cs1 Cs2 97.58(4) 4_755 1_655
O8 Cs1 V1 114.19(5) 4_755 .
O8 Cs1 O2 71.54(6) 4_755 1_655
O8 Cs1 O12 107.45(6) 4_755 4_655
O8 Cs1 O13 86.03(6) 4_755 .
O8 Cs1 O17 119.75(6) 4_755 1_655
O8 Cs1 C8 86.36(7) 4_755 4_655
O11 Cs1 Cs2 141.96(4) 4_655 1_655
O11 Cs1 V1 102.79(4) 4_655 .
O11 Cs1 O2 133.32(6) 4_655 1_655
O11 Cs1 O8 70.02(6) 4_655 4_755
O11 Cs1 O12 41.17(6) 4_655 4_655
O11 Cs1 O13 84.13(6) 4_655 .
O11 Cs1 O17 168.46(6) 4_655 1_655
O11 Cs1 C8 22.08(7) 4_655 4_655
O12 Cs1 Cs2 148.31(4) 4_655 1_655
O12 Cs1 V1 72.28(5) 4_655 .
O12 Cs1 O2 137.77(6) 4_655 1_655
O12 Cs1 O13 70.10(6) 4_655 .
O12 Cs1 O17 127.32(6) 4_655 1_655
O12 Cs1 C8 21.20(7) 4_655 4_655
O13 Cs1 Cs2 132.10(4) . 1_655
O13 Cs1 V1 29.89(4) . .
O13 Cs1 O17 90.27(6) . 1_655
O14 Cs1 Cs2 107.24(5) . 1_655
O14 Cs1 V1 19.42(5) . .
O14 Cs1 O2 81.92(6) . 1_655
O14 Cs1 O8 133.60(6) . 4_755
O14 Cs1 O11 106.80(7) . 4_655
O14 Cs1 O12 68.78(7) . 4_655
O14 Cs1 O13 48.31(6) . .
O14 Cs1 O17 62.28(7) . 1_655
O14 Cs1 C8 84.79(7) . 4_655
O16 Cs1 Cs2 44.98(5) 2_664 1_655
O16 Cs1 V1 148.38(5) 2_664 .
O16 Cs1 O2 109.82(6) 2_664 1_655
O16 Cs1 O8 94.73(7) 2_664 4_755
O16 Cs1 O11 98.81(6) 2_664 4_655
O16 Cs1 O12 112.30(7) 2_664 4_655
O16 Cs1 O13 177.05(6) 2_664 .
O16 Cs1 O14 130.44(6) 2_664 .
O16 Cs1 O17 86.88(6) 2_664 1_655
O16 Cs1 C8 113.10(7) 2_664 4_655
O17 Cs1 Cs2 46.75(4) 1_655 1_655
O17 Cs1 V1 68.22(5) 1_655 .
C8 Cs1 Cs2 157.84(6) 4_655 1_655
C8 Cs1 V1 82.61(6) 4_655 .
C8 Cs1 O13 69.78(7) 4_655 .
C8 Cs1 O17 146.59(7) 4_655 1_655
O1 Cs2 O6 105.49(6) . 4_645
O1 Cs2 O13 62.76(6) . 4_645
O1 Cs2 O14 49.71(6) . .
O1 Cs2 O15 123.36(6) . 2_564
O1 Cs2 O17 59.48(6) . .
O1 Cs2 O18 146.53(6) . 4_645
O1 Cs2 C2 91.53(7) . 4_645
O1 Cs2 C4 116.71(7) . 4_645
O3 Cs2 O1 101.86(7) 4_645 .
O3 Cs2 O6 64.27(6) 4_645 4_645
O3 Cs2 O12 127.83(7) 4_645 4_655
O3 Cs2 O13 48.44(6) 4_645 4_645
O3 Cs2 O14 72.59(6) 4_645 .
O3 Cs2 O15 120.73(7) 4_645 2_564
O3 Cs2 O16 146.41(7) 4_645 2_564
O3 Cs2 O17 89.92(7) 4_645 .
O3 Cs2 O18 71.71(6) 4_645 4_645
O3 Cs2 C2 21.80(7) 4_645 4_645
O3 Cs2 C4 48.98(7) 4_645 4_645
O6 Cs2 O13 102.02(6) 4_645 4_645
O6 Cs2 O18 100.96(6) 4_645 4_645
O6 Cs2 C2 48.32(7) 4_645 4_645
O6 Cs2 C4 18.98(6) 4_645 4_645
O12 Cs2 O1 76.14(6) 4_655 .
O12 Cs2 O6 66.30(6) 4_655 4_645
O12 Cs2 O13 132.71(6) 4_655 4_645
O12 Cs2 O14 67.28(6) 4_655 .
O12 Cs2 O15 48.91(6) 4_655 2_564
O12 Cs2 O17 127.47(6) 4_655 .
O12 Cs2 O18 134.37(7) 4_655 4_645
O12 Cs2 C2 106.93(7) 4_655 4_645
O12 Cs2 C4 84.64(7) 4_655 4_645
O13 Cs2 C2 55.05(7) 4_645 4_645
O13 Cs2 C4 93.34(7) 4_645 4_645
O14 Cs2 O6 56.83(6) . 4_645
O14 Cs2 O13 68.54(6) . 4_645
O14 Cs2 O15 107.57(6) . 2_564
O14 Cs2 O17 98.93(7) . .
O14 Cs2 O18 143.72(6) . 4_645
O14 Cs2 C2 52.75(7) . 4_645
O14 Cs2 C4 67.15(7) . 4_645
O15 Cs2 O6 67.94(6) 2_564 4_645
O15 Cs2 O13 168.89(6) 2_564 4_645
O15 Cs2 O18 85.47(6) 2_564 4_645
O15 Cs2 C2 114.08(7) 2_564 4_645
O15 Cs2 C4 75.65(7) 2_564 4_645
O16 Cs2 O1 109.29(6) 2_564 .
O16 Cs2 O6 116.88(6) 2_564 4_645
O16 Cs2 O12 73.20(6) 2_564 4_655
O16 Cs2 O13 140.61(6) 2_564 4_645
O16 Cs2 O14 138.56(6) 2_564 .
O16 Cs2 O15 48.96(6) 2_564 2_564
O16 Cs2 O17 95.14(7) 2_564 .
O16 Cs2 O18 75.38(6) 2_564 4_645
O16 Cs2 C2 158.18(7) 2_564 4_645
O16 Cs2 C4 121.60(7) 2_564 4_645
O17 Cs2 O6 147.97(7) . 4_645
O17 Cs2 O13 46.37(6) . 4_645
O17 Cs2 O15 144.02(7) . 2_564
O17 Cs2 O18 87.32(6) . 4_645
O17 Cs2 C2 101.23(7) . 4_645
O17 Cs2 C4 138.53(7) . 4_645
O18 Cs2 O13 92.09(6) 4_645 4_645
O18 Cs2 C2 90.96(7) 4_645 4_645
O18 Cs2 C4 84.52(7) 4_645 4_645
C2 Cs2 C4 38.58(7) 4_645 4_645
Cs2 V1 Cs1 74.194(12) . .
O1 V1 Cs1 106.91(7) . .
O1 V1 Cs2 49.29(7) . .
O1 V1 O3 75.40(9) . .
O1 V1 O13 90.95(10) . .
O3 V1 Cs1 139.49(6) . .
O3 V1 Cs2 124.15(7) . .
O7 V1 Cs1 89.12(7) . .
O7 V1 Cs2 146.13(8) . .
O7 V1 O1 162.34(10) . .
O7 V1 O3 87.63(10) . .
O7 V1 O13 90.89(10) . .
O9 V1 Cs1 138.19(7) . .
O9 V1 Cs2 90.92(7) . .
O9 V1 O1 90.34(9) . .
O9 V1 O3 81.15(10) . .
O9 V1 O7 82.11(10) . .
O9 V1 O13 160.15(11) . .
O13 V1 Cs1 59.66(8) . .
O13 V1 Cs2 104.84(8) . .
O13 V1 O3 80.02(10) . .
O14 V1 Cs1 38.68(9) . .
O14 V1 Cs2 47.02(9) . .
O14 V1 O1 94.80(12) . .
O14 V1 O3 169.21(12) . .
O14 V1 O7 102.48(12) . .
O14 V1 O9 103.75(12) . .
O14 V1 O13 95.88(12) . .
O4 V2 Cs2 126.37(6) . 2_565
O5 V2 Cs2 75.19(7) . 2_565
O5 V2 O4 74.80(9) . .
O5 V2 O15 88.62(11) . .
O10 V2 Cs2 140.38(7) . 2_565
O10 V2 O4 83.63(10) . .
O10 V2 O5 91.81(10) . .
O10 V2 O11 81.80(10) . .
O10 V2 O15 161.46(11) . .
O11 V2 Cs2 121.46(7) . 2_565
O11 V2 O4 85.20(9) . .
O11 V2 O5 159.60(10) . .
O11 V2 O15 91.43(11) . .
O15 V2 Cs2 57.31(8) . 2_565
O15 V2 O4 78.60(10) . .
O16 V2 Cs2 43.34(9) . 2_565
O16 V2 O4 169.53(11) . .
O16 V2 O5 98.12(11) . .
O16 V2 O10 104.55(11) . .
O16 V2 O11 102.24(12) . .
O16 V2 O15 93.72(12) . .
V1 O1 Cs2 101.88(9) . .
C1 O1 Cs2 134.5(2) . .
C1 O1 V1 123.5(2) . .
C1 O2 Cs1 139.5(2) . 1_455
Cs2 O3 H3A 109(4) 4_655 .
V1 O3 Cs2 115.24(9) . 4_655
V1 O3 H3A 97(4) . .
C2 O3 Cs2 105.23(19) . 4_655
C2 O3 V1 112.1(2) . .
C2 O3 H3A 118(4) . .
V2 O4 H4A 119(3) . .
C3 O4 V2 115.1(2) . .
C3 O4 H4A 106(3) . .
C4 O5 V2 124.2(2) . .
Cs1 O6 Cs2 99.30(7) 4_655 4_655
C4 O6 Cs1 156.9(3) . 4_655
C4 O6 Cs2 94.1(2) . 4_655
C5 O7 V1 114.5(2) . .
C5 O8 Cs1 129.7(2) . 4_745
C6 O9 V1 115.60(19) . .
C7 O10 V2 113.36(19) . .
V2 O11 Cs1 140.24(11) . 4_645
C8 O11 Cs1 91.98(19) . 4_645
C8 O11 V2 115.2(2) . .
Cs2 O12 Cs1 102.54(7) 4_645 4_645
C8 O12 Cs1 89.8(2) . 4_645
C8 O12 Cs2 163.1(2) . 4_645
Cs1 O13 Cs2 146.50(8) . 4_655
Cs1 O13 H13A 90(3) . .
Cs1 O13 H13B 101(4) . .
Cs2 O13 H13A 57(3) 4_655 .
Cs2 O13 H13B 93(4) 4_655 .
V1 O13 Cs1 90.45(9) . .
V1 O13 Cs2 103.36(10) . 4_655
V1 O13 H13A 120(3) . .
V1 O13 H13B 130(4) . .
H13A O13 H13B 108(5) . .
Cs1 O14 Cs2 104.79(7) . .
V1 O14 Cs1 121.90(12) . .
V1 O14 Cs2 111.48(12) . .
Cs2 O15 H15A 65(3) 2_565 .
Cs2 O15 H15B 108(3) 2_565 .
V2 O15 Cs2 91.87(9) . 2_565
V2 O15 H15A 120(3) . .
V2 O15 H15B 126(3) . .
H15A O15 H15B 114(3) . .
Cs1 O16 Cs2 91.20(7) 2_665 2_565
V2 O16 Cs1 152.56(13) . 2_665
V2 O16 Cs2 115.68(11) . 2_565
Cs1 O17 H17A 60(3) 1_455 .
Cs1 O17 H17B 105(3) 1_455 .
Cs2 O17 Cs1 76.42(6) . 1_455
Cs2 O17 H17A 106(3) . .
Cs2 O17 H17B 140(3) . .
H17A O17 H17B 109(4) . .
Cs2 O18 H18A 84(3) 4_655 .
Cs2 O18 H18B 83(3) 4_655 .
H18A O18 H18B 106(4) . .
O1 C1 C2 117.3(3) . .
O2 C1 O1 123.4(3) . .
O2 C1 C2 119.2(3) . .
O3 C2 C1 110.9(3) . .
O3 C2 H2 106.8 . .
O3 C2 C3 110.3(3) . .
C1 C2 H2 106.8 . .
C1 C2 C3 114.8(3) . .
C3 C2 H2 106.8 . .
O4 C3 C2 109.0(3) . .
O4 C3 H3 110.3 . .
O4 C3 C4 109.2(3) . .
C2 C3 H3 110.3 . .
C4 C3 C2 107.7(3) . .
C4 C3 H3 110.3 . .
O5 C4 Cs2 95.0(2) . 4_655
O5 C4 C3 116.1(3) . .
O6 C4 Cs2 66.9(2) . 4_655
O6 C4 O5 124.0(3) . .
O6 C4 C3 119.8(3) . .
C3 C4 Cs2 106.0(2) . 4_655
O7 C5 C6 116.0(3) . .
O8 C5 O7 124.7(3) . .
O8 C5 C6 119.2(3) . .
O9 C6 C5 109.6(3) . .
O9 C6 H6 108.5 . .
O9 C6 C7 112.6(3) . .
C5 C6 H6 108.5 . .
C5 C6 C7 109.0(3) . .
C7 C6 H6 108.5 . .
O10 C7 C6 112.2(3) . .
O10 C7 H7 107.9 . .
O10 C7 C8 110.5(3) . .
C6 C7 H7 107.9 . .
C8 C7 C6 110.4(3) . .
C8 C7 H7 107.9 . .
O11 C8 Cs1 65.94(17) . 4_645
O11 C8 C7 116.1(3) . .
O12 C8 Cs1 69.02(19) . 4_645
O12 C8 O11 123.5(3) . .
O12 C8 C7 120.4(3) . .
C7 C8 Cs1 145.4(2) . 4_645

loop_
_geom_bond_atom_site_label_1
_geom_bond_atom_site_label_2
_geom_bond_distance
_geom_bond_site_symmetry_2
Cs1 Cs2 4.3585(4) 1_655
Cs1 V1 4.1007(6) .
Cs1 O2 3.197(2) 1_655
Cs1 O6 3.013(2) 4_645
Cs1 O8 3.157(2) 4_755
Cs1 O11 3.124(2) 4_655
Cs1 O12 3.193(2) 4_655
Cs1 O13 3.539(3) .
Cs1 O14 3.019(2) .
Cs1 O16 3.019(2) 2_664
Cs1 O17 3.753(3) 1_655
Cs1 C8 3.419(3) 4_655
Cs2 O1 3.159(2) .
Cs2 O3 3.071(2) 4_645
Cs2 O6 3.449(3) 4_645
Cs2 O12 3.131(2) 4_655
Cs2 O13 3.599(3) 4_645
Cs2 O14 3.206(3) .
Cs2 O15 3.408(3) 2_564
Cs2 O16 3.082(2) 2_564
Cs2 O17 3.266(3) .
Cs2 O18 3.456(3) 4_645
Cs2 C2 3.712(3) 4_645
Cs2 C4 3.741(3) 4_645
V1 O1 2.010(2) .
V1 O3 2.269(3) .
V1 O7 1.987(2) .
V1 O9 1.952(2) .
V1 O13 2.043(3) .
V1 O14 1.606(2) .
V2 Cs2 4.0466(7) 2_565
V2 O4 2.216(2) .
V2 O5 2.010(2) .
V2 O10 1.969(2) .
V2 O11 1.991(2) .
V2 O15 2.074(3) .
V2 O16 1.608(3) .
O1 C1 1.278(4) .
O2 Cs1 3.197(2) 1_455
O2 C1 1.240(4) .
O3 Cs2 3.071(2) 4_655
O3 H3A 0.84(2) .
O3 C2 1.429(4) .
O4 H4A 0.825(19) .
O4 C3 1.427(4) .
O5 C4 1.289(4) .
O6 Cs1 3.013(2) 4_655
O6 Cs2 3.449(3) 4_655
O6 C4 1.220(4) .
O7 C5 1.289(4) .
O8 Cs1 3.157(2) 4_745
O8 C5 1.239(4) .
O9 C6 1.403(4) .
O10 C7 1.416(4) .
O11 Cs1 3.124(2) 4_645
O11 C8 1.286(4) .
O12 Cs1 3.193(2) 4_645
O12 Cs2 3.131(2) 4_645
O12 C8 1.237(4) .
O13 Cs2 3.599(3) 4_655
O13 H13A 0.823(19) .
O13 H13B 0.818(19) .
O15 Cs2 3.408(3) 2_565
O15 H15A 0.792(18) .
O15 H15B 0.795(18) .
O16 Cs1 3.018(2) 2_665
O16 Cs2 3.082(2) 2_565
O17 Cs1 3.753(3) 1_455
O17 H17A 0.846(19) .
O17 H17B 0.815(19) .
O18 Cs2 3.456(3) 4_655
O18 H18A 0.819(19) .
O18 H18B 0.827(18) .
C1 C2 1.518(5) .
C2 H2 1.0000 .
C2 C3 1.525(5) .
C3 H3 1.0000 .
C3 C4 1.524(5) .
C4 Cs2 3.740(3) 4_655
C5 C6 1.526(5) .
C6 H6 1.0000 .
C6 C7 1.548(5) .
C7 H7 1.0000 .
C7 C8 1.522(4) .
C8 Cs1 3.419(3) 4_645

loop_
_geom_hbond_atom_site_label_D
_geom_hbond_atom_site_label_H
_geom_hbond_atom_site_label_A
_geom_hbond_distance_DH
_geom_hbond_distance_HA
_geom_hbond_distance_DA
_geom_hbond_angle_DHA
_geom_hbond_site_symmetry_A
O3 H3A O10 0.84(2) 1.82(2) 2.644(3) 169(6) .
O4 H4A O8 0.825(19) 1.73(2) 2.535(3) 164(5) 1_455
O13 H13A O17 0.823(19) 1.90(2) 2.720(4) 173(5) 4_655
O13 H13B O9 0.818(19) 1.74(2) 2.559(3) 179(6) 4_655
O15 H15A O12 0.792(18) 1.931(19) 2.719(4) 173(5) 3_456
O15 H15B O18 0.795(18) 1.915(19) 2.708(4) 175(5) 1_455
O17 H17A O2 0.846(19) 2.31(3) 3.088(4) 153(4) .
O17 H17B O2 0.815(19) 2.00(3) 2.750(4) 153(4) 4_545
O18 H18A O10 0.819(19) 2.06(2) 2.860(4) 166(4) .
O18 H18B O5 0.827(18) 1.985(19) 2.809(3) 174(4) 3_566

loop_
_geom_torsion_atom_site_label_1
_geom_torsion_atom_site_label_2
_geom_torsion_atom_site_label_3
_geom_torsion_atom_site_label_4
_geom_torsion
_geom_torsion_site_symmetry_1
_geom_torsion_site_symmetry_4
Cs1 V1 O1 Cs2 50.42(7) . .
Cs1 V1 O1 C1 -132.7(2) . .
Cs1 V1 O3 Cs2 -29.04(16) . 4_655
Cs1 V1 O3 C2 91.3(2) . .
Cs1 V1 O7 C5 -128.4(2) . .
Cs1 V1 O9 C6 77.7(2) . .
Cs1 V1 O13 Cs2 -149.20(10) . 4_655
Cs1 V1 O14 Cs2 -124.61(17) . .
Cs1 O2 C1 O1 -12.8(6) 1_455 .
Cs1 O2 C1 C2 165.2(2) 1_455 .
Cs1 O6 C4 Cs2 125.7(6) 4_655 4_655
Cs1 O6 C4 O5 -154.4(4) 4_655 .
Cs1 O6 C4 C3 29.9(8) 4_655 .
Cs1 O8 C5 O7 -132.1(3) 4_745 .
Cs1 O8 C5 C6 49.1(4) 4_745 .
Cs1 O11 C8 O12 -40.1(4) 4_645 .
Cs1 O11 C8 C7 141.7(3) 4_645 .
Cs1 O12 C8 O11 39.0(3) 4_645 .
Cs1 O12 C8 C7 -142.8(3) 4_645 .
Cs2 Cs1 V1 Cs2 -109.205(10) 1_655 .
Cs2 Cs1 V1 O1 -146.59(7) 1_655 .
Cs2 Cs1 V1 O3 126.27(10) 1_655 .
Cs2 Cs1 V1 O7 40.95(7) 1_655 .
Cs2 Cs1 V1 O9 -36.16(10) 1_655 .
Cs2 Cs1 V1 O13 132.50(9) 1_655 .
Cs2 Cs1 V1 O14 -70.46(15) 1_655 .
Cs2 Cs1 O13 Cs2 51.16(16) 1_655 4_655
Cs2 Cs1 O13 V1 -64.33(10) 1_655 .
Cs2 Cs1 O14 Cs2 -115.89(5) 1_655 .
Cs2 Cs1 O14 V1 116.49(13) 1_655 .
Cs2 V1 O1 C1 176.9(3) . .
Cs2 V1 O3 Cs2 -135.73(6) . 4_655
Cs2 V1 O3 C2 -15.4(2) . .
Cs2 V1 O7 C5 -69.2(3) . .
Cs2 V1 O9 C6 144.7(2) . .
Cs2 V1 O13 Cs1 -61.21(6) . .
Cs2 V1 O13 Cs2 149.59(5) . 4_655
Cs2 V1 O14 Cs1 124.61(17) . .
Cs2 V2 O4 C3 64.2(2) 2_565 .
Cs2 V2 O5 C4 -137.2(3) 2_565 .
Cs2 V2 O10 C7 114.7(2) 2_565 .
Cs2 V2 O11 Cs1 99.44(15) 2_565 4_645
Cs2 V2 O11 C8 -131.9(2) 2_565 .
Cs2 V2 O16 Cs1 167.5(4) 2_565 2_665
Cs2 O1 C1 O2 -7.8(5) . .
Cs2 O1 C1 C2 174.1(2) . .
Cs2 O3 C2 C1 135.1(2) 4_655 .
Cs2 O3 C2 C3 -96.6(2) 4_655 .
Cs2 O6 C4 O5 79.9(4) 4_655 .
Cs2 O6 C4 C3 -95.7(3) 4_655 .
Cs2 O12 C8 Cs1 137.1(8) 4_645 4_645
Cs2 O12 C8 O11 176.1(6) 4_645 .
Cs2 O12 C8 C7 -5.8(10) 4_645 .
V1 Cs1 O13 Cs2 115.49(18) . 4_655
V1 Cs1 O14 Cs2 127.62(18) . .
V1 O1 C1 O2 176.4(2) . .
V1 O1 C1 C2 -1.7(4) . .
V1 O3 C2 C1 9.1(3) . .
V1 O3 C2 C3 137.4(2) . .
V1 O7 C5 O8 164.5(3) . .
V1 O7 C5 C6 -16.6(4) . .
V1 O9 C6 C5 -5.3(3) . .
V1 O9 C6 C7 116.1(2) . .
V2 O4 C3 C2 108.9(2) . .
V2 O4 C3 C4 -8.5(3) . .
V2 O5 C4 Cs2 -112.44(19) . 4_655
V2 O5 C4 O6 -177.8(3) . .
V2 O5 C4 C3 -2.0(4) . .
V2 O10 C7 C6 139.3(2) . .
V2 O10 C7 C8 15.7(3) . .
V2 O11 C8 Cs1 -150.01(19) . 4_645
V2 O11 C8 O12 169.9(3) . .
V2 O11 C8 C7 -8.3(4) . .
O1 Cs2 V1 Cs1 -129.97(9) . .
O1 Cs2 V1 O3 9.74(11) . .
O1 Cs2 V1 O7 166.79(16) . .
O1 Cs2 V1 O9 89.65(11) . .
O1 Cs2 V1 O13 -78.15(12) . .
O1 Cs2 V1 O14 -162.29(15) . .
O1 Cs2 O14 Cs1 -122.63(10) . .
O1 Cs2 O14 V1 11.09(10) . .
O1 Cs2 O17 Cs1 86.95(6) . 1_455
O1 V1 O3 Cs2 -128.12(12) . 4_655
O1 V1 O3 C2 -7.8(2) . .
O1 V1 O7 C5 76.0(4) . .
O1 V1 O9 C6 -166.0(2) . .
O1 V1 O13 Cs1 -109.11(8) . .
O1 V1 O13 Cs2 101.69(9) . 4_655
O1 V1 O14 Cs1 111.23(13) . .
O1 V1 O14 Cs2 -13.38(11) . .
O1 C1 C2 O3 -5.7(4) . .
O1 C1 C2 C3 -131.5(3) . .
O2 Cs1 V1 Cs2 -162.67(5) 1_655 .
O2 Cs1 V1 O1 159.95(9) 1_655 .
O2 Cs1 V1 O3 72.80(11) 1_655 .
O2 Cs1 V1 O7 -12.51(8) 1_655 .
O2 Cs1 V1 O9 -89.62(11) 1_655 .
O2 Cs1 V1 O13 79.04(10) 1_655 .
O2 Cs1 V1 O14 -123.92(15) 1_655 .
O2 Cs1 O13 Cs2 26.19(13) 1_655 4_655
O2 Cs1 O13 V1 -89.30(9) 1_655 .
O2 Cs1 O14 Cs2 179.79(8) 1_655 .
O2 Cs1 O14 V1 52.17(14) 1_655 .
O2 C1 C2 O3 176.2(3) . .
O2 C1 C2 C3 50.4(4) . .
O3 Cs2 V1 Cs1 95.61(5) 4_645 .
O3 Cs2 V1 O1 -134.42(10) 4_645 .
O3 Cs2 V1 O3 -124.68(8) 4_645 .
O3 Cs2 V1 O7 32.37(14) 4_645 .
O3 Cs2 V1 O9 -44.76(8) 4_645 .
O3 Cs2 V1 O13 147.44(9) 4_645 .
O3 Cs2 V1 O14 63.29(13) 4_645 .
O3 Cs2 O1 V1 46.22(10) 4_645 .
O3 Cs2 O1 C1 -130.2(3) 4_645 .
O3 Cs2 O14 Cs1 114.11(8) 4_645 .
O3 Cs2 O14 V1 -112.16(13) 4_645 .
O3 Cs2 O17 Cs1 -169.20(6) 4_645 1_455
O3 V1 O1 Cs2 -171.68(10) . .
O3 V1 O1 C1 5.3(2) . .
O3 V1 O7 C5 92.0(2) . .
O3 V1 O9 C6 -90.8(2) . .
O3 V1 O13 Cs1 175.90(9) . .
O3 V1 O13 Cs2 26.70(8) . 4_655
O3 V1 O14 Cs1 86.8(6) . .
O3 V1 O14 Cs2 -37.8(6) . .
O3 C2 C3 O4 -54.8(4) . .
O3 C2 C3 C4 63.6(3) . .
O4 V2 O5 C4 -2.2(3) . .
O4 V2 O10 C7 -102.1(2) . .
O4 V2 O11 Cs1 -30.82(16) . 4_645
O4 V2 O11 C8 97.8(2) . .
O4 V2 O15 Cs2 -148.01(9) . 2_565
O4 V2 O16 Cs1 179.0(4) . 2_665
O4 V2 O16 Cs2 11.5(7) . 2_565
O4 C3 C4 Cs2 110.9(2) . 4_655
O4 C3 C4 O5 7.0(4) . .
O4 C3 C4 O6 -177.0(3) . .
O5 V2 O4 C3 6.1(2) . .
O5 V2 O10 C7 -176.6(2) . .
O5 V2 O11 Cs1 -42.3(4) . 4_645
O5 V2 O11 C8 86.4(4) . .
O5 V2 O15 Cs2 -73.24(8) . 2_565
O5 V2 O16 Cs1 -134.3(3) . 2_665
O5 V2 O16 Cs2 58.17(13) . 2_565
O6 Cs1 V1 Cs2 -34.73(5) 4_645 .
O6 Cs1 V1 O1 -72.11(9) 4_645 .
O6 Cs1 V1 O3 -159.26(12) 4_645 .
O6 Cs1 V1 O7 115.42(9) 4_645 .
O6 Cs1 V1 O9 38.32(12) 4_645 .
O6 Cs1 V1 O13 -153.03(10) 4_645 .
O6 Cs1 V1 O14 4.01(16) 4_645 .
O6 Cs1 O13 Cs2 144.00(13) 4_645 4_655
O6 Cs1 O13 V1 28.51(11) 4_645 .
O6 Cs1 O14 Cs2 -47.94(7) 4_645 .
O6 Cs1 O14 V1 -175.55(17) 4_645 .
O6 Cs2 V1 Cs1 30.29(4) 4_645 .
O6 Cs2 V1 O1 160.26(10) 4_645 .
O6 Cs2 V1 O3 170.01(9) 4_645 .
O6 Cs2 V1 O7 -32.94(13) 4_645 .
O6 Cs2 V1 O9 -110.08(8) 4_645 .
O6 Cs2 V1 O13 82.12(9) 4_645 .
O6 Cs2 V1 O14 -2.03(13) 4_645 .
O6 Cs2 O1 V1 -20.07(10) 4_645 .
O6 Cs2 O1 C1 163.5(3) 4_645 .
O6 Cs2 O14 Cs1 43.91(7) 4_645 .
O6 Cs2 O14 V1 177.63(15) 4_645 .
O6 Cs2 O17 Cs1 155.98(9) 4_645 1_455
O7 V1 O1 Cs2 -155.2(3) . .
O7 V1 O1 C1 21.8(5) . .
O7 V1 O3 Cs2 56.83(11) . 4_655
O7 V1 O3 C2 177.1(2) . .
O7 V1 O9 C6 -2.0(2) . .
O7 V1 O13 Cs1 88.46(8) . .
O7 V1 O13 Cs2 -60.74(10) . 4_655
O7 V1 O14 Cs1 -72.44(14) . .
O7 V1 O14 Cs2 162.94(9) . .
O7 C5 C6 O9 14.4(4) . .
O7 C5 C6 C7 -109.2(3) . .
O8 Cs1 V1 Cs2 139.20(5) 4_755 .
O8 Cs1 V1 O1 101.81(8) 4_755 .
O8 Cs1 V1 O3 14.67(11) 4_755 .
O8 Cs1 V1 O7 -70.65(9) 4_755 .
O8 Cs1 V1 O9 -147.76(11) 4_755 .
O8 Cs1 V1 O13 20.90(10) 4_755 .
O8 Cs1 V1 O14 177.94(15) 4_755 .
O8 Cs1 O13 Cs2 -45.47(14) 4_755 4_655
O8 Cs1 O13 V1 -160.97(9) 4_755 .
O8 Cs1 O14 Cs2 125.02(7) 4_755 .
O8 Cs1 O14 V1 -2.60(19) 4_755 .
O8 C5 C6 O9 -166.6(3) . .
O8 C5 C6 C7 69.8(4) . .
O9 V1 O1 Cs2 -90.92(9) . .
O9 V1 O1 C1 86.0(3) . .
O9 V1 O3 Cs2 139.20(11) . 4_655
O9 V1 O3 C2 -100.5(2) . .
O9 V1 O7 C5 10.6(2) . .
O9 V1 O13 Cs1 157.3(3) . .
O9 V1 O13 Cs2 8.1(3) . 4_655
O9 V1 O14 Cs1 -157.24(12) . .
O9 V1 O14 Cs2 78.14(11) . .
O9 C6 C7 O10 -51.6(4) . .
O9 C6 C7 C8 72.1(3) . .
O10 V2 O4 C3 -87.5(2) . .
O10 V2 O5 C4 80.7(3) . .
O10 V2 O11 Cs1 -115.06(17) . 4_645
O10 V2 O11 C8 13.6(2) . .
O10 V2 O15 Cs2 -164.8(3) . 2_565
O10 V2 O16 Cs1 -40.3(3) . 2_665
O10 V2 O16 Cs2 152.18(10) . 2_565
O10 C7 C8 Cs1 80.0(4) . 4_645
O10 C7 C8 O11 -4.9(4) . .
O10 C7 C8 O12 176.8(3) . .
O11 Cs1 V1 Cs2 65.58(5) 4_655 .
O11 Cs1 V1 O1 28.20(8) 4_655 .
O11 Cs1 V1 O3 -58.95(11) 4_655 .
O11 Cs1 V1 O7 -144.27(8) 4_655 .
O11 Cs1 V1 O9 138.63(11) 4_655 .
O11 Cs1 V1 O13 -52.72(10) 4_655 .
O11 Cs1 V1 O14 104.32(15) 4_655 .
O11 Cs1 O13 Cs2 -115.77(14) 4_655 4_655
O11 Cs1 O13 V1 128.74(9) 4_655 .
O11 Cs1 O14 Cs2 46.87(8) 4_655 .
O11 Cs1 O14 V1 -80.75(15) 4_655 .
O11 V2 O4 C3 -169.7(2) . .
O11 V2 O5 C4 9.7(5) . .
O11 V2 O10 C7 -16.0(2) . .
O11 V2 O15 Cs2 127.17(8) . 2_565
O11 V2 O16 Cs1 44.3(3) . 2_665
O11 V2 O16 Cs2 -123.24(11) . 2_565
O12 Cs1 V1 Cs2 37.57(4) 4_655 .
O12 Cs1 V1 O1 0.19(8) 4_655 .
O12 Cs1 V1 O3 -86.96(11) 4_655 .
O12 Cs1 V1 O7 -172.28(8) 4_655 .
O12 Cs1 V1 O9 110.62(11) 4_655 .
O12 Cs1 V1 O13 -80.73(10) 4_655 .
O12 Cs1 V1 O14 76.31(15) 4_655 .
O12 Cs1 O13 Cs2 -155.64(15) 4_655 4_655
O12 Cs1 O13 V1 88.87(9) 4_655 .
O12 Cs1 O14 Cs2 30.76(6) 4_655 .
O12 Cs1 O14 V1 -96.86(15) 4_655 .
O12 Cs2 V1 Cs1 -38.22(5) 4_655 .
O12 Cs2 V1 O1 91.75(10) 4_655 .
O12 Cs2 V1 O3 101.49(9) 4_655 .
O12 Cs2 V1 O7 -101.46(14) 4_655 .
O12 Cs2 V1 O9 -178.60(8) 4_655 .
O12 Cs2 V1 O13 13.60(9) 4_655 .
O12 Cs2 V1 O14 -70.54(13) 4_655 .
O12 Cs2 O1 V1 -80.20(9) 4_655 .
O12 Cs2 O1 C1 103.4(3) 4_655 .
O12 Cs2 O14 Cs1 -31.80(7) 4_655 .
O12 Cs2 O14 V1 101.92(13) 4_655 .
O12 Cs2 O17 Cs1 50.30(9) 4_655 1_455
O13 Cs1 V1 Cs2 118.30(9) . .
O13 Cs1 V1 O1 80.92(11) . .
O13 Cs1 V1 O3 -6.23(13) . .
O13 Cs1 V1 O7 -91.55(11) . .
O13 Cs1 V1 O9 -168.65(14) . .
O13 Cs1 V1 O14 157.04(17) . .
O13 Cs1 O14 Cs2 112.53(10) . .
O13 Cs1 O14 V1 -15.09(11) . .
O13 Cs2 V1 Cs1 141.91(5) 4_645 .
O13 Cs2 V1 O1 -88.12(10) 4_645 .
O13 Cs2 V1 O3 -78.38(9) 4_645 .
O13 Cs2 V1 O7 78.67(14) 4_645 .
O13 Cs2 V1 O9 1.53(8) 4_645 .
O13 Cs2 V1 O13 -166.27(6) 4_645 .
O13 Cs2 V1 O14 109.59(13) 4_645 .
O13 Cs2 O1 V1 75.69(9) 4_645 .
O13 Cs2 O1 C1 -100.7(3) 4_645 .
O13 Cs2 O14 Cs1 165.52(9) 4_645 .
O13 Cs2 O14 V1 -60.76(11) 4_645 .
O13 Cs2 O17 Cs1 167.04(9) 4_645 1_455
O13 V1 O1 Cs2 108.89(10) . .
O13 V1 O1 C1 -74.2(3) . .
O13 V1 O3 Cs2 -34.50(11) . 4_655
O13 V1 O3 C2 85.8(2) . .
O13 V1 O7 C5 172.0(2) . .
O13 V1 O9 C6 -72.3(4) . .
O13 V1 O14 Cs1 19.78(15) . .
O13 V1 O14 Cs2 -104.83(11) . .
O14 Cs1 V1 Cs2 -38.74(15) . .
O14 Cs1 V1 O1 -76.12(16) . .
O14 Cs1 V1 O3 -163.27(18) . .
O14 Cs1 V1 O7 111.41(16) . .
O14 Cs1 V1 O9 34.31(18) . .
O14 Cs1 V1 O13 -157.04(17) . .
O14 Cs1 O13 Cs2 125.49(17) . 4_655
O14 Cs1 O13 V1 10.00(8) . .
O14 Cs2 V1 Cs1 32.32(12) . .
O14 Cs2 V1 O1 162.29(15) . .
O14 Cs2 V1 O3 172.03(15) . .
O14 Cs2 V1 O7 -30.92(17) . .
O14 Cs2 V1 O9 -108.06(14) . .
O14 Cs2 V1 O13 84.14(14) . .
O14 Cs2 O1 V1 -8.40(7) . .
O14 Cs2 O1 C1 175.2(3) . .
O14 Cs2 O17 Cs1 118.45(5) . 1_455
O14 V1 O1 Cs2 12.91(11) . .
O14 V1 O1 C1 -170.2(3) . .
O14 V1 O3 Cs2 -102.9(6) . 4_655
O14 V1 O3 C2 17.4(7) . .
O14 V1 O7 C5 -91.8(2) . .
O14 V1 O9 C6 99.0(2) . .
O14 V1 O13 Cs1 -14.19(11) . .
O14 V1 O13 Cs2 -163.38(11) . 4_655
O15 Cs2 V1 Cs1 -25.20(5) 2_564 .
O15 Cs2 V1 O1 104.77(10) 2_564 .
O15 Cs2 V1 O3 114.51(9) 2_564 .
O15 Cs2 V1 O7 -88.44(14) 2_564 .
O15 Cs2 V1 O9 -165.57(9) 2_564 .
O15 Cs2 V1 O13 26.63(10) 2_564 .
O15 Cs2 V1 O14 -57.52(13) 2_564 .
O15 Cs2 O1 V1 -93.56(10) 2_564 .
O15 Cs2 O1 C1 90.0(3) 2_564 .
O15 Cs2 O14 Cs1 -3.44(9) 2_564 .
O15 Cs2 O14 V1 130.29(11) 2_564 .
O15 Cs2 O17 Cs1 -18.99(12) 2_564 1_455
O15 V2 O4 C3 97.8(2) . .
O15 V2 O5 C4 -80.7(3) . .
O15 V2 O10 C7 -85.5(4) . .
O15 V2 O11 Cs1 47.61(17) . 4_645
O15 V2 O11 C8 176.3(2) . .
O15 V2 O16 Cs1 136.6(3) . 2_665
O15 V2 O16 Cs2 -30.97(13) . 2_565
O16 Cs1 V1 Cs2 -66.36(9) 2_664 .
O16 Cs1 V1 O1 -103.75(11) 2_664 .
O16 Cs1 V1 O3 169.11(13) 2_664 .
O16 Cs1 V1 O7 83.79(12) 2_664 .
O16 Cs1 V1 O9 6.68(14) 2_664 .
O16 Cs1 V1 O13 175.34(12) 2_664 .
O16 Cs1 V1 O14 -27.62(18) 2_664 .
O16 Cs1 O14 Cs2 -71.01(10) 2_664 .
O16 Cs1 O14 V1 161.37(12) 2_664 .
O16 Cs2 V1 Cs1 -85.49(6) 2_564 .
O16 Cs2 V1 O1 44.48(11) 2_564 .
O16 Cs2 V1 O3 54.22(10) 2_564 .
O16 Cs2 V1 O7 -148.73(14) 2_564 .
O16 Cs2 V1 O9 134.13(9) 2_564 .
O16 Cs2 V1 O13 -33.66(10) 2_564 .
O16 Cs2 V1 O14 -117.81(13) 2_564 .
O16 Cs2 O1 V1 -146.52(8) 2_564 .
O16 Cs2 O1 C1 37.1(3) 2_564 .
O16 Cs2 O14 Cs1 -50.44(12) 2_564 .
O16 Cs2 O14 V1 83.28(14) 2_564 .
O16 Cs2 O17 Cs1 -22.45(6) 2_564 1_455
O16 V2 O4 C3 54.4(7) . .
O16 V2 O5 C4 -174.3(3) . .
O16 V2 O10 C7 84.6(2) . .
O16 V2 O11 Cs1 141.73(16) . 4_645
O16 V2 O11 C8 -89.6(2) . .
O16 V2 O15 Cs2 24.81(11) . 2_565
O17 Cs1 V1 Cs2 -106.83(5) 1_655 .
O17 Cs1 V1 O1 -144.21(9) 1_655 .
O17 Cs1 V1 O3 128.64(11) 1_655 .
O17 Cs1 V1 O7 43.32(8) 1_655 .
O17 Cs1 V1 O9 -33.78(11) 1_655 .
O17 Cs1 V1 O13 134.87(10) 1_655 .
O17 Cs1 V1 O14 -68.09(15) 1_655 .
O17 Cs1 O13 Cs2 74.34(14) 1_655 4_655
O17 Cs1 O13 V1 -41.15(9) 1_655 .
O17 Cs1 O14 Cs2 -129.10(9) 1_655 .
O17 Cs1 O14 V1 103.29(15) 1_655 .
O17 Cs2 V1 Cs1 -172.89(5) . .
O17 Cs2 V1 O1 -42.92(10) . .
O17 Cs2 V1 O3 -33.18(9) . .
O17 Cs2 V1 O7 123.87(14) . .
O17 Cs2 V1 O9 46.73(8) . .
O17 Cs2 V1 O13 -121.06(9) . .
O17 Cs2 V1 O14 154.79(13) . .
O17 Cs2 O1 V1 129.00(11) . .
O17 Cs2 O1 C1 -47.4(3) . .
O17 Cs2 O14 Cs1 -158.80(7) . .
O17 Cs2 O14 V1 -25.08(13) . .
O18 Cs2 V1 Cs1 122.00(9) 4_645 .
O18 Cs2 V1 O1 -108.03(13) 4_645 .
O18 Cs2 V1 O3 -98.29(12) 4_645 .
O18 Cs2 V1 O7 58.76(16) 4_645 .
O18 Cs2 V1 O9 -18.38(12) 4_645 .
O18 Cs2 V1 O13 173.83(12) 4_645 .
O18 Cs2 V1 O14 89.68(15) 4_645 .
O18 Cs2 O1 V1 120.93(11) 4_645 .
O18 Cs2 O1 C1 -55.5(3) 4_645 .
O18 Cs2 O14 Cs1 103.49(10) 4_645 .
O18 Cs2 O14 V1 -122.78(12) 4_645 .
O18 Cs2 O17 Cs1 -97.50(6) 4_645 1_455
C1 C2 C3 O4 71.3(4) . .
C1 C2 C3 C4 -170.3(3) . .
C2 Cs2 V1 Cs1 79.65(6) 4_645 .
C2 Cs2 V1 O1 -150.37(11) 4_645 .
C2 Cs2 V1 O3 -140.63(10) 4_645 .
C2 Cs2 V1 O7 16.42(14) 4_645 .
C2 Cs2 V1 O9 -60.72(9) 4_645 .
C2 Cs2 V1 O13 131.48(10) 4_645 .
C2 Cs2 V1 O14 47.34(13) 4_645 .
C2 Cs2 O1 V1 26.86(10) 4_645 .
C2 Cs2 O1 C1 -149.6(3) 4_645 .
C2 Cs2 O14 Cs1 103.83(10) 4_645 .
C2 Cs2 O14 V1 -122.44(15) 4_645 .
C2 Cs2 O17 Cs1 172.05(6) 4_645 1_455
C2 C3 C4 Cs2 -7.3(3) . 4_655
C2 C3 C4 O5 -111.2(3) . .
C2 C3 C4 O6 64.8(4) . .
C4 Cs2 V1 Cs1 46.80(5) 4_645 .
C4 Cs2 V1 O1 176.77(10) 4_645 .
C4 Cs2 V1 O3 -173.48(10) 4_645 .
C4 Cs2 V1 O7 -16.43(14) 4_645 .
C4 Cs2 V1 O9 -93.57(9) 4_645 .
C4 Cs2 V1 O13 98.63(10) 4_645 .
C4 Cs2 V1 O14 14.48(13) 4_645 .
C4 Cs2 O1 V1 -3.61(12) 4_645 .
C4 Cs2 O1 C1 180.0(3) 4_645 .
C4 Cs2 O14 Cs1 62.01(8) 4_645 .
C4 Cs2 O14 V1 -164.26(14) 4_645 .
C4 Cs2 O17 Cs1 -176.12(8) 4_645 1_455
C5 C6 C7 O10 70.2(3) . .
C5 C6 C7 C8 -166.1(3) . .
C6 C7 C8 Cs1 -44.7(5) . 4_645
C6 C7 C8 O11 -129.5(3) . .
C6 C7 C8 O12 52.2(4) . .
C8 Cs1 V1 Cs2 56.58(6) 4_655 .
C8 Cs1 V1 O1 19.20(9) 4_655 .
C8 Cs1 V1 O3 -67.95(12) 4_655 .
C8 Cs1 V1 O7 -153.27(9) 4_655 .
C8 Cs1 V1 O9 129.63(12) 4_655 .
C8 Cs1 V1 O13 -61.72(10) 4_655 .
C8 Cs1 V1 O14 95.32(16) 4_655 .
C8 Cs1 O13 Cs2 -133.05(16) 4_655 4_655
C8 Cs1 O13 V1 111.46(10) 4_655 .
C8 Cs1 O14 Cs2 45.09(8) 4_655 .
C8 Cs1 O14 V1 -82.53(15) 4_655 .
